data_1566269
loop_
_publ_author_name
'Nguyen, Vivian'
'Ji, Bingheng'
'Wu, Kui'
'Zhang, Bingbing'
'Wang, Jian'

_publ_section_title
;
 Unprecedented Mid-Infrared Nonlinear Optical Materials Achieved by
 Crystal Structure Engineering, a Case Study of (KX)P2S6(X=Sb, Bi, Ba)
;
_journal_name_full 'Chemical Science'
_journal_paper_doi 10.1039/D1SC06849K
_journal_year 2022
_chemical_formula_sum 'Ba K2 P2 S6'
_chemical_formula_weight 469.84
_space_group_crystal_system orthorhombic
_space_group_IT_number 33
_space_group_name_Hall 'P 2c -2n'
_space_group_name_H-M_alt 'P n a 21'
_audit_creation_method SHELXL-2014/6
_audit_update_record
;
2022-01-24 deposited with the CCDC.	2022-02-02 downloaded from the CCDC.
;
_cell_angle_alpha 90
_cell_angle_beta 90
_cell_angle_gamma 90
_cell_formula_units_Z 4
_cell_length_a 12.3592(13)
_cell_length_b 14.4324(14)
_cell_length_c 6.7939(7)
_cell_measurement_reflns_used 1731
_cell_measurement_temperature 446(2)
_cell_measurement_theta_max 23.214
_cell_measurement_theta_min 2.823
_cell_volume 1211.8(2)
_computing_cell_refinement 'SMART V5.625 (Bruker, 2000)'
_computing_data_collection 'SMART V5.625 (Bruker, 2000)'
_computing_data_reduction 'SAINT V6.32 (Bruker, 2001)'
_computing_structure_refinement 'SHELXL-97 (Sheldrick, 1997)'
_computing_structure_solution 'SHELXS-97 (Sheldrick, 1990)'
_diffrn_ambient_temperature 446(2)
_diffrn_measured_fraction_theta_full 0.796
_diffrn_measured_fraction_theta_max 0.999
_diffrn_measurement_device_type 'Bruker APEX II CCD area-detector'
_diffrn_measurement_method 'profile data from \w scans'
_diffrn_radiation_type MoK\a
_diffrn_radiation_wavelength 0.71073
_diffrn_reflns_av_R_equivalents 0.0808
_diffrn_reflns_av_unetI/netI 0.0455
_diffrn_reflns_Laue_measured_fraction_full 0.796
_diffrn_reflns_Laue_measured_fraction_max 0.999
_diffrn_reflns_limit_h_max 13
_diffrn_reflns_limit_h_min -13
_diffrn_reflns_limit_k_max 16
_diffrn_reflns_limit_k_min -15
_diffrn_reflns_limit_l_max 7
_diffrn_reflns_limit_l_min -7
_diffrn_reflns_number 13922
_diffrn_reflns_point_group_measured_fraction_full 0.792
_diffrn_reflns_point_group_measured_fraction_max 0.999
_diffrn_reflns_theta_full 25.242
_diffrn_reflns_theta_max 23.214
_diffrn_reflns_theta_min 2.823
_diffrn_source 'fine-focus sealed tube'
_exptl_absorpt_coefficient_mu 5.203
_exptl_absorpt_correction_T_max 0.159
_exptl_absorpt_correction_T_min 0.096
_exptl_absorpt_correction_type multi-scan
_exptl_crystal_colour Translucent
_exptl_crystal_density_diffrn 2.575
_exptl_crystal_description Chunk
_exptl_crystal_F_000 880
_exptl_crystal_size_max 0.04
_exptl_crystal_size_mid 0.03
_exptl_crystal_size_min 0.02
_refine_diff_density_max 1.590
_refine_diff_density_min -0.635
_refine_diff_density_rms 0.186
_refine_ls_abs_structure_details
;
 Refined as an inversion twin.
;
_refine_ls_abs_structure_Flack 0.57(14)
_refine_ls_extinction_method none
_refine_ls_goodness_of_fit_ref 1.071
_refine_ls_hydrogen_treatment undef
_refine_ls_matrix_type full
_refine_ls_number_parameters 81
_refine_ls_number_reflns 1731
_refine_ls_number_restraints 1
_refine_ls_restrained_S_all 1.071
_refine_ls_R_factor_all 0.0561
_refine_ls_R_factor_gt 0.0373
_refine_ls_shift/su_max 0.000
_refine_ls_shift/su_mean 0.000
_refine_ls_structure_factor_coef Fsqd
_refine_ls_weighting_details 'w=1/[\s^2^(Fo^2^)+(0.0328P)^2^+11.9508P] where P=(Fo^2^+2Fc^2^)/3'
_refine_ls_weighting_scheme calc
_refine_ls_wR_factor_gt 0.0807
_refine_ls_wR_factor_ref 0.0874
_reflns_Friedel_coverage 0.821
_reflns_Friedel_fraction_full 0.786
_reflns_Friedel_fraction_max 1.000
_reflns_number_gt 1381
_reflns_number_total 1731
_reflns_threshold_expression 'I > 2\s(I)'
_cod_data_source_file d1sc06849k2.cif
_cod_data_source_block x1
_cod_depositor_comments
;
The following automatic conversions were performed:

data item '_exptl_absorpt_correction_type' value 'Multi-Scan' was
changed to 'multi-scan' in accordance with the
/home/data/users/saulius/crontab/automatic-downloads/rss-feeds/RSC/lib/dictionaries/cif_core.dic
dictionary named 'cif_core.dic' version 2.4.2 last updated on
2011-04-26.

Automatic conversion script
Id: cif_fix_values 7556 2019-12-06 15:28:31Z antanas 
;
_cod_database_code 1566269
_shelx_space_group_comment
;
The symmetry employed for this shelxl refinement is uniquely defined
by the following loop, which should always be used as a source of
symmetry information in preference to the above space-group names.
They are only intended as comments.
;
_shelx_estimated_absorpt_t_min 0.102
_shelx_estimated_absorpt_t_max 0.213
_shelxl_version_number 2014/6

loop_
_space_group_symop_operation_xyz
'x, y, z'
'-x, -y, z+1/2'
'x+1/2, -y+1/2, z'
'-x+1/2, y+1/2, z+1/2'

loop_
_atom_site_label
_atom_site_type_symbol
_atom_site_fract_x
_atom_site_fract_y
_atom_site_fract_z
_atom_site_U_iso_or_equiv
_atom_site_adp_type
_atom_site_occupancy
_atom_site_site_symmetry_order
_atom_site_calc_flag
_atom_site_refinement_flags_posn
_atom_site_refinement_flags_adp
_atom_site_refinement_flags_occupancy
_atom_site_disorder_assembly
_atom_site_disorder_group
K1 K 0.015(2) 0.6540(17) 0.024(7) 0.0199(10) Uani 0.124(6) 1 d . . P . .
K2 K 0.2015(3) 0.2821(2) 0.504(2) 0.0199(10) Uani 0.876(6) 1 d . . P . .
K3 K 0.4781(3) 0.1380(2) 0.021(2) 0.0365(17) Uani 1 1 d . . . . .
Ba1 Ba 0.11374(7) 0.03761(5) 0.0054(8) 0.0123(3) Uani 1 1 d . . . . .
P1 P 0.2475(3) 0.4790(2) -0.0019(18) 0.0084(5) Uani 1 1 d . . . . .
P2 P 0.3281(3) 0.3413(2) 0.001(2) 0.0084(5) Uani 1 1 d . . . . .
S1 S 0.0787(12) 0.8405(9) 0.2649(12) 0.0195(14) Uani 1 1 d . . . . .
S2 S 0.1269(3) 0.0685(2) 0.5210(12) 0.0084(5) Uani 1 1 d . . . . .
S3 S 0.1607(14) 0.4862(10) 0.7575(14) 0.0247(16) Uani 1 1 d . . . . .
S4 S 0.1629(12) 0.4817(8) 0.2584(12) 0.0084(5) Uani 1 1 d . . . . .
S5 S 0.2085(3) 0.2459(2) 0.004(2) 0.0174(9) Uani 1 1 d . . . . .
S6 S 0.4230(11) 0.3376(8) 0.2513(10) 0.0084(5) Uani 1 1 d . . . . .

loop_
_atom_site_aniso_label
_atom_site_aniso_U_11
_atom_site_aniso_U_22
_atom_site_aniso_U_33
_atom_site_aniso_U_23
_atom_site_aniso_U_13
_atom_site_aniso_U_12
K1 0.035(2) 0.0179(18) 0.0067(17) -0.001(6) 0.004(7) -0.0161(16)
K2 0.035(2) 0.0179(18) 0.0067(17) -0.001(6) 0.004(7) -0.0161(16)
K3 0.018(2) 0.0188(19) 0.072(5) 0.020(5) -0.004(6) 0.0025(16)
Ba1 0.0139(5) 0.0120(4) 0.0108(4) -0.0011(13) 0.0006(17) 0.0000(4)
P1 0.0106(11) 0.0098(9) 0.0047(11) 0.0012(19) 0.001(2) -0.0013(8)
P2 0.0106(11) 0.0098(9) 0.0047(11) 0.0012(19) 0.001(2) -0.0013(8)
S1 0.024(3) 0.024(3) 0.010(2) -0.002(3) -0.009(3) -0.004(2)
S2 0.0106(11) 0.0098(9) 0.0047(11) 0.0012(19) 0.001(2) -0.0013(8)
S3 0.022(3) 0.035(4) 0.018(3) 0.009(3) -0.009(3) -0.001(3)
S4 0.0106(11) 0.0098(9) 0.0047(11) 0.0012(19) 0.001(2) -0.0013(8)
S5 0.020(2) 0.0115(17) 0.020(2) 0.000(8) -0.003(7) -0.0078(15)
S6 0.0106(11) 0.0098(9) 0.0047(11) 0.0012(19) 0.001(2) -0.0013(8)

loop_
_atom_type_symbol
_atom_type_description
_atom_type_scat_dispersion_real
_atom_type_scat_dispersion_imag
_atom_type_scat_source
P P 0.1023 0.0942 'International Tables Vol C Tables 4.2.6.8 and 6.1.1.4'
S S 0.1246 0.1234 'International Tables Vol C Tables 4.2.6.8 and 6.1.1.4'
K K 0.2009 0.2494 'International Tables Vol C Tables 4.2.6.8 and 6.1.1.4'
Ba Ba -0.3244 2.2819 'International Tables Vol C Tables 4.2.6.8 and 6.1.1.4'

loop_
_geom_angle_atom_site_label_1
_geom_angle_atom_site_label_2
_geom_angle_atom_site_label_3
_geom_angle
_geom_angle_site_symmetry_1
_geom_angle_site_symmetry_3
_geom_angle_publ_flag
K2 K1 S1 89.1(8) 2_564 . ?
K2 K1 S6 86.1(8) 2_564 4_554 ?
S1 K1 S6 64.1(4) . 4_554 ?
K2 K1 S3 67.1(7) 2_564 2_564 ?
S1 K1 S3 114.7(13) . 2_564 ?
S6 K1 S3 153.1(10) 4_554 2_564 ?
K2 K1 K3 95.5(11) 2_564 4 ?
S1 K1 K3 63.1(8) . 4 ?
S6 K1 K3 127.2(9) 4_554 4 ?
S3 K1 K3 60.4(7) 2_564 4 ?
K2 K1 K3 89.9(11) 2_564 4_554 ?
S1 K1 K3 123.5(9) . 4_554 ?
S6 K1 K3 59.4(7) 4_554 4_554 ?
S3 K1 K3 116.5(9) 2_564 4_554 ?
K3 K1 K3 171.7(9) 4 4_554 ?
K2 K1 S4 63.8(7) 2_564 2_564 ?
S1 K1 S4 152.7(10) . 2_564 ?
S6 K1 S4 107.9(12) 4_554 2_564 ?
S3 K1 S4 59.7(4) 2_564 2_564 ?
K3 K1 S4 120.0(9) 4 2_564 ?
K3 K1 S4 57.1(7) 4_554 2_564 ?
K2 K1 S4 138.9(11) 2_564 . ?
S1 K1 S4 103.5(11) . . ?
S6 K1 S4 134.7(9) 4_554 . ?
S3 K1 S4 72.2(7) 2_564 . ?
K3 K1 S4 58.7(7) 4 . ?
K3 K1 S4 113.3(9) 4_554 . ?
S4 K1 S4 99.7(6) 2_564 . ?
K2 K1 S3 133.1(13) 2_564 1_554 ?
S1 K1 S3 134.8(9) . 1_554 ?
S6 K1 S3 98.2(10) 4_554 1_554 ?
S3 K1 S3 99.2(7) 2_564 1_554 ?
K3 K1 S3 116.9(9) 4 1_554 ?
K3 K1 S3 55.1(7) 4_554 1_554 ?
S4 K1 S3 70.5(7) 2_564 1_554 ?
S4 K1 S3 58.2(4) . 1_554 ?
K2 K1 P1 157.1(9) 2_564 . ?
S1 K1 P1 112.7(9) . . ?
S6 K1 P1 109.0(9) 4_554 . ?
S3 K1 P1 96.3(7) 2_564 . ?
K3 K1 P1 88.9(8) 4 . ?
K3 K1 P1 83.7(8) 4_554 . ?
S4 K1 P1 94.6(7) 2_564 . ?
S4 K1 P1 32.2(4) . . ?
S3 K1 P1 30.5(4) 1_554 . ?
K2 K1 K2 132.9(8) 2_564 4_554 ?
S1 K1 K2 54.3(5) . 4_554 ?
S6 K1 K2 53.4(4) 4_554 4_554 ?
S3 K1 K2 150.1(13) 2_564 4_554 ?
K3 K1 K2 92.5(8) 4 4_554 ?
K3 K1 K2 88.5(8) 4_554 4_554 ?
S4 K1 K2 143.9(12) 2_564 4_554 ?
S4 K1 K2 83.3(7) . 4_554 ?
S3 K1 K2 81.3(6) 1_554 4_554 ?
P1 K1 K2 69.0(5) . 4_554 ?
K2 K1 K3 102.9(6) 2_564 3_455 ?
S1 K1 K3 148.5(13) . 3_455 ?
S6 K1 K3 144.5(12) 4_554 3_455 ?
S3 K1 K3 48.3(4) 2_564 3_455 ?
K3 K1 K3 86.6(7) 4 3_455 ?
K3 K1 K3 86.0(7) 4_554 3_455 ?
S4 K1 K3 50.6(4) 2_564 3_455 ?
S4 K1 K3 49.3(4) . 3_455 ?
S3 K1 K3 50.8(4) 1_554 3_455 ?
P1 K1 K3 54.9(3) . 3_455 ?
K2 K1 K3 123.9(7) 4_554 3_455 ?
K1 K2 S2 92.3(5) 2_565 . ?
K1 K2 S6 136.3(8) 2_565 . ?
S2 K2 S6 119.0(3) . . ?
K1 K2 S1 131.1(8) 2_565 4_545 ?
S2 K2 S1 117.0(3) . 4_545 ?
S6 K2 S1 62.97(10) . 4_545 ?
K1 K2 S4 67.1(7) 2_565 . ?
S2 K2 S4 142.9(4) . . ?
S6 K2 S4 69.8(4) . . ?
S1 K2 S4 99.3(3) 4_545 . ?
K1 K2 S5 91.4(9) 2_565 1_556 ?
S2 K2 S5 80.0(2) . 1_556 ?
S6 K2 S5 121.7(3) . 1_556 ?
S1 K2 S5 59.7(3) 4_545 1_556 ?
S4 K2 S5 128.6(3) . 1_556 ?
K1 K2 S5 97.0(9) 2_565 . ?
S2 K2 S5 84.1(3) . . ?
S6 K2 S5 60.4(3) . . ?
S1 K2 S5 122.7(3) 4_545 . ?
S4 K2 S5 69.1(3) . . ?
S5 K2 S5 162.24(16) 1_556 . ?
K1 K2 S3 63.9(7) 2_565 . ?
S2 K2 S3 139.2(4) . . ?
S6 K2 S3 99.9(3) . . ?
S1 K2 S3 68.9(4) 4_545 . ?
S4 K2 S3 59.71(10) . . ?
S5 K2 S3 68.9(3) 1_556 . ?
S5 K2 S3 128.9(3) . . ?
K1 K2 P2 105.7(9) 2_565 1_556 ?
S2 K2 P2 107.4(3) . 1_556 ?
S6 K2 P2 93.7(2) . 1_556 ?
S1 K2 P2 31.1(2) 4_545 1_556 ?
S4 K2 P2 107.8(3) . 1_556 ?
S5 K2 P2 31.77(16) 1_556 1_556 ?
S5 K2 P2 153.83(18) . 1_556 ?
S3 K2 P2 55.0(3) . 1_556 ?
K1 K2 P2 110.8(9) 2_565 . ?
S2 K2 P2 111.1(3) . . ?
S6 K2 P2 32.4(2) . . ?
S1 K2 P2 94.8(2) 4_545 . ?
S4 K2 P2 55.1(3) . . ?
S5 K2 P2 154.07(19) 1_556 . ?
S5 K2 P2 31.52(16) . . ?
S3 K2 P2 108.2(3) . . ?
P2 K2 P2 124.62(13) 1_556 . ?
K1 K2 K1 170.0(9) 2_565 4_545 ?
S2 K2 K1 78.8(4) . 4_545 ?
S6 K2 K1 53.4(6) . 4_545 ?
S1 K2 K1 51.8(5) 4_545 4_545 ?
S4 K2 K1 122.8(6) . 4_545 ?
S5 K2 K1 82.6(7) 1_556 4_545 ?
S5 K2 K1 86.6(7) . 4_545 ?
S3 K2 K1 120.6(6) . 4_545 ?
P2 K2 K1 73.2(6) 1_556 4_545 ?
P2 K2 K1 77.0(6) . 4_545 ?
K1 K2 Ba1 102.7(5) 2_565 4 ?
S2 K2 Ba1 164.72(15) . 4 ?
S6 K2 Ba1 50.5(2) . 4 ?
S1 K2 Ba1 50.1(2) 4_545 4 ?
S4 K2 Ba1 49.3(2) . 4 ?
S5 K2 Ba1 96.5(2) 1_556 4 ?
S5 K2 Ba1 96.8(2) . 4 ?
S3 K2 Ba1 49.4(3) . 4 ?
P2 K2 Ba1 65.92(14) 1_556 4 ?
P2 K2 Ba1 66.41(14) . 4 ?
K1 K2 Ba1 86.0(4) 4_545 4 ?
S3 K3 S4 76.5(4) 4_544 3 ?
S3 K3 S5 145.4(5) 4_544 3 ?
S4 K3 S5 71.7(3) 3 3 ?
S3 K3 S6 104.1(5) 4_544 . ?
S4 K3 S6 111.3(5) 3 . ?
S5 K3 S6 75.8(3) 3 . ?
S3 K3 S4 62.06(12) 4_544 4_544 ?
S4 K3 S4 105.5(3) 3 4_544 ?
S5 K3 S4 140.2(5) 3 4_544 ?
S6 K3 S4 136.0(4) . 4_544 ?
S3 K3 K1 124.0(6) 4_544 4_544 ?
S4 K3 K1 120.5(5) 3 4_544 ?
S5 K3 K1 84.7(6) 3 4_544 ?
S6 K3 K1 114.4(5) . 4_544 ?
S4 K3 K1 62.0(6) 4_544 4_544 ?
S3 K3 S3 105.0(3) 4_544 3_554 ?
S4 K3 S3 61.24(11) 3 3_554 ?
S5 K3 S3 71.1(3) 3 3_554 ?
S6 K3 S3 146.8(4) . 3_554 ?
S4 K3 S3 73.2(3) 4_544 3_554 ?
K1 K3 S3 59.5(5) 4_544 3_554 ?
S3 K3 K1 63.9(6) 4_544 4_545 ?
S4 K3 K1 61.8(5) 3 4_545 ?
S5 K3 K1 88.8(6) 3 4_545 ?
S6 K3 K1 58.7(5) . 4_545 ?
S4 K3 K1 126.0(6) 4_544 4_545 ?
K1 K3 K1 171.7(9) 4_544 4_545 ?
S3 K3 K1 123.0(5) 3_554 4_545 ?
S3 K3 S1 135.8(4) 4_544 4_544 ?
S4 K3 S1 145.9(3) 3 4_544 ?
S5 K3 S1 74.3(3) 3 4_544 ?
S6 K3 S1 57.92(10) . 4_544 ?
S4 K3 S1 101.2(4) 4_544 4_544 ?
K1 K3 S1 56.5(5) 4_544 4_544 ?
S3 K3 S1 108.4(5) 3_554 4_544 ?
K1 K3 S1 116.6(5) 4_545 4_544 ?
S3 K3 P2 108.1(4) 4_544 . ?
S4 K3 P2 146.5(4) 3 . ?
S5 K3 P2 91.73(12) 3 . ?
S6 K3 P2 35.2(3) . . ?
S4 K3 P2 105.6(3) 4_544 . ?
K1 K3 P2 85.3(5) 4_544 . ?
S3 K3 P2 141.4(5) 3_554 . ?
K1 K3 P2 89.7(5) 4_545 . ?
S1 K3 P2 33.1(3) 4_544 . ?
S3 K3 S5 79.7(3) 4_544 . ?
S4 K3 S5 150.1(5) 3 . ?
S5 K3 S5 124.36(11) 3 . ?
S6 K3 S5 57.8(3) . . ?
S4 K3 S5 78.3(3) 4_544 . ?
K1 K3 S5 87.9(5) 4_544 . ?
S3 K3 S5 144.0(5) 3_554 . ?
K1 K3 S5 91.5(5) 4_545 . ?
S1 K3 S5 56.3(3) 4_544 . ?
P2 K3 S5 32.65(8) . . ?
S3 K3 P1 100.8(4) 4_544 3 ?
S4 K3 P1 33.2(3) 3 3 ?
S5 K3 P1 57.33(10) 3 3 ?
S6 K3 P1 126.1(3) . 3 ?
S4 K3 P1 97.9(3) 4_544 3 ?
K1 K3 P1 88.1(5) 4_544 3 ?
S3 K3 P1 31.4(3) 3_554 3 ?
K1 K3 P1 92.8(5) 4_545 3 ?
S1 K3 P1 122.7(4) 4_544 3 ?
P2 K3 P1 148.85(15) . 3 ?
S5 K3 P1 175.4(5) . 3 ?
S5 Ba1 S2 81.6(3) . 1_554 ?
S5 Ba1 S4 85.6(3) . 4_544 ?
S2 Ba1 S4 59.5(2) 1_554 4_544 ?
S5 Ba1 S2 138.53(9) . 2_554 ?
S2 Ba1 S2 97.82(14) 1_554 2_554 ?
S4 Ba1 S2 129.9(2) 4_544 2_554 ?
S5 Ba1 S3 84.6(3) . 4_544 ?
S2 Ba1 S3 119.6(3) 1_554 4_544 ?
S4 Ba1 S3 60.98(9) 4_544 4_544 ?
S2 Ba1 S3 128.4(3) 2_554 4_544 ?
S5 Ba1 S1 146.5(3) . 1_545 ?
S2 Ba1 S1 129.5(2) 1_554 1_545 ?
S4 Ba1 S1 99.5(3) 4_544 1_545 ?
S2 Ba1 S1 58.9(3) 2_554 1_545 ?
S3 Ba1 S1 69.7(3) 4_544 1_545 ?
S5 Ba1 S1 76.6(3) . 2_564 ?
S2 Ba1 S1 59.1(2) 1_554 2_564 ?
S4 Ba1 S1 117.8(3) 4_544 2_564 ?
S2 Ba1 S1 68.2(3) 2_554 2_564 ?
S3 Ba1 S1 161.2(3) 4_544 2_564 ?
S1 Ba1 S1 126.94(17) 1_545 2_564 ?
S5 Ba1 S6 147.0(3) . 4_544 ?
S2 Ba1 S6 67.49(18) 1_554 4_544 ?
S4 Ba1 S6 69.4(3) 4_544 4_544 ?
S2 Ba1 S6 60.5(2) 2_554 4_544 ?
S3 Ba1 S6 100.5(3) 4_544 4_544 ?
S1 Ba1 S6 62.07(8) 1_545 4_544 ?
S1 Ba1 S6 95.9(3) 2_564 4_544 ?
S5 Ba1 S6 76.1(3) . 3_455 ?
S2 Ba1 S6 116.65(18) 1_554 3_455 ?
S4 Ba1 S6 161.7(3) 4_544 3_455 ?
S2 Ba1 S6 67.1(2) 2_554 3_455 ?
S3 Ba1 S6 116.2(3) 4_544 3_455 ?
S1 Ba1 S6 95.8(3) 1_545 3_455 ?
S1 Ba1 S6 58.31(8) 2_564 3_455 ?
S6 Ba1 S6 127.35(14) 4_544 3_455 ?
S5 Ba1 S2 82.5(3) . . ?
S2 Ba1 S2 164.08(11) 1_554 . ?
S4 Ba1 S2 119.5(2) 4_544 . ?
S2 Ba1 S2 93.85(15) 2_554 . ?
S3 Ba1 S2 58.9(2) 4_544 . ?
S1 Ba1 S2 66.1(2) 1_545 . ?
S1 Ba1 S2 116.5(2) 2_564 . ?
S6 Ba1 S2 128.14(18) 4_544 . ?
S6 Ba1 S2 58.59(18) 3_455 . ?
S5 Ba1 K2 126.93(9) . 4_544 ?
S2 Ba1 K2 94.9(2) 1_554 4_544 ?
S4 Ba1 K2 49.9(2) 4_544 4_544 ?
S2 Ba1 K2 94.52(8) 2_554 4_544 ?
S3 Ba1 K2 51.4(3) 4_544 4_544 ?
S1 Ba1 K2 49.6(3) 1_545 4_544 ?
S1 Ba1 K2 144.3(3) 2_564 4_544 ?
S6 Ba1 K2 49.2(2) 4_544 4_544 ?
S6 Ba1 K2 144.6(3) 3_455 4_544 ?
S2 Ba1 K2 94.91(19) . 4_544 ?
S5 Ba1 Ba1 116.8(2) . 2 ?
S2 Ba1 Ba1 143.38(7) 1_554 2 ?
S4 Ba1 Ba1 146.3(2) 4_544 2 ?
S2 Ba1 Ba1 46.90(12) 2_554 2 ?
S3 Ba1 Ba1 94.6(2) 4_544 2 ?
S1 Ba1 Ba1 47.8(2) 1_545 2 ?
S1 Ba1 Ba1 92.9(2) 2_564 2 ?
S6 Ba1 Ba1 95.41(19) 4_544 2 ?
S6 Ba1 Ba1 47.98(19) 3_455 2 ?
S2 Ba1 Ba1 46.95(6) . 2 ?
K2 Ba1 Ba1 97.16(15) 4_544 2 ?
S3 P1 S2 116.7(7) 1_554 4_554 ?
S3 P1 S4 116.0(2) 1_554 . ?
S2 P1 S4 108.2(6) 4_554 . ?
S3 P1 P2 107.5(6) 1_554 . ?
S2 P1 P2 103.0(2) 4_554 . ?
S4 P1 P2 103.7(6) . . ?
S3 P1 K3 64.6(5) 1_554 3_455 ?
S2 P1 K3 165.5(3) 4_554 3_455 ?
S4 P1 K3 61.3(5) . 3_455 ?
P2 P1 K3 89.71(14) . 3_455 ?
S3 P1 K1 65.9(8) 1_554 . ?
S2 P1 K1 98.7(4) 4_554 . ?
S4 P1 K1 64.3(8) . . ?
P2 P1 K1 157.7(4) . . ?
K3 P1 K1 68.1(4) 3_455 . ?
S1 P2 S5 115.4(7) 4_544 . ?
S1 P2 S6 109.7(2) 4_544 . ?
S5 P2 S6 113.0(7) . . ?
S1 P2 P1 105.0(6) 4_544 . ?
S5 P2 P1 106.4(2) . . ?
S6 P2 P1 106.6(6) . . ?
S1 P2 K3 73.4(5) 4_544 . ?
S5 P2 K3 79.27(15) . . ?
S6 P2 K3 69.1(4) . . ?
P1 P2 K3 174.1(3) . . ?
S1 P2 K2 61.3(5) 4_544 1_554 ?
S5 P2 K2 63.6(5) . 1_554 ?
S6 P2 K2 162.6(4) . 1_554 ?
P1 P2 K2 90.5(4) . 1_554 ?
K3 P2 K2 93.7(3) . 1_554 ?
S1 P2 K2 162.9(5) 4_544 . ?
S5 P2 K2 62.9(5) . . ?
S6 P2 K2 59.7(4) . . ?
P1 P2 K2 91.4(4) . . ?
K3 P2 K2 89.7(3) . . ?
K2 P2 K2 124.62(13) 1_554 . ?
P2 S1 K1 123.8(8) 4 . ?
P2 S1 K2 87.6(6) 4 4_554 ?
K1 S1 K2 73.9(6) . 4_554 ?
P2 S1 Ba1 110.1(5) 4 1_565 ?
K1 S1 Ba1 117.8(8) . 1_565 ?
K2 S1 Ba1 80.3(3) 4_554 1_565 ?
P2 S1 Ba1 90.8(4) 4 2_565 ?
K1 S1 Ba1 120.2(7) . 2_565 ?
K2 S1 Ba1 163.1(5) 4_554 2_565 ?
Ba1 S1 Ba1 84.5(3) 1_565 2_565 ?
P2 S1 K3 73.5(4) 4 4 ?
K1 S1 K3 60.3(7) . 4 ?
K2 S1 K3 102.5(4) 4_554 4 ?
Ba1 S1 K3 175.6(5) 1_565 4 ?
Ba1 S1 K3 93.1(3) 2_565 4 ?
P1 S2 K2 112.84(18) 4_545 . ?
P1 S2 Ba1 91.6(4) 4_545 1_556 ?
K2 S2 Ba1 100.3(3) . 1_556 ?
P1 S2 Ba1 112.76(16) 4_545 2 ?
K2 S2 Ba1 133.75(13) . 2 ?
Ba1 S2 Ba1 85.79(13) 1_556 2 ?
P1 S2 Ba1 83.0(4) 4_545 . ?
K2 S2 Ba1 95.6(3) . . ?
Ba1 S2 Ba1 164.08(11) 1_556 . ?
Ba1 S2 Ba1 82.53(12) 2 . ?
P1 S3 K3 138.3(7) 1_556 4 ?
P1 S3 Ba1 89.0(6) 1_556 4 ?
K3 S3 Ba1 92.1(4) 4 4 ?
P1 S3 K1 135.6(9) 1_556 2_565 ?
K3 S3 K1 80.2(7) 4 2_565 ?
Ba1 S3 K1 115.3(8) 4 2_565 ?
P1 S3 K3 84.0(5) 1_556 3_456 ?
K3 S3 K3 105.6(5) 4 3_456 ?
Ba1 S3 K3 159.9(5) 4 3_456 ?
K1 S3 K3 60.1(7) 2_565 3_456 ?
P1 S3 K2 107.0(6) 1_556 . ?
K3 S3 K2 114.2(5) 4 . ?
Ba1 S3 K2 79.2(3) 4 . ?
K1 S3 K2 49.1(6) 2_565 . ?
K3 S3 K2 84.8(4) 3_456 . ?
P1 S3 K1 83.5(8) 1_556 1_556 ?
K3 S3 K1 61.0(7) 4 1_556 ?
Ba1 S3 K1 122.5(6) 4 1_556 ?
K1 S3 K1 109.0(6) 2_565 1_556 ?
K3 S3 K1 75.6(6) 3_456 1_556 ?
K2 S3 K1 156.8(7) . 1_556 ?
P1 S4 K3 85.5(5) . 3_455 ?
P1 S4 Ba1 91.0(5) . 4 ?
K3 S4 Ba1 161.9(4) 3_455 4 ?
P1 S4 K3 137.1(5) . 4 ?
K3 S4 K3 104.6(4) 3_455 4 ?
Ba1 S4 K3 90.0(3) 4 4 ?
P1 S4 K2 109.8(5) . . ?
K3 S4 K2 83.8(4) 3_455 . ?
Ba1 S4 K2 80.8(3) 4 . ?
K3 S4 K2 112.7(4) 4 . ?
P1 S4 K1 139.7(8) . 2_565 ?
K3 S4 K1 61.1(7) 3_455 2_565 ?
Ba1 S4 K1 113.6(7) 4 2_565 ?
K3 S4 K1 76.9(6) 4 2_565 ?
K2 S4 K1 49.0(5) . 2_565 ?
P1 S4 K1 83.6(8) . . ?
K3 S4 K1 77.6(6) 3_455 . ?
Ba1 S4 K1 119.7(6) 4 . ?
K3 S4 K1 59.3(7) 4 . ?
K2 S4 K1 156.2(7) . . ?
K1 S4 K1 108.1(5) 2_565 . ?
P2 S5 Ba1 154.30(19) . . ?
P2 S5 K3 106.53(17) . 3_455 ?
Ba1 S5 K3 99.16(11) . 3_455 ?
P2 S5 K2 84.6(6) . 1_554 ?
Ba1 S5 K2 97.8(3) . 1_554 ?
K3 S5 K2 86.3(3) 3_455 1_554 ?
P2 S5 K2 85.6(6) . . ?
Ba1 S5 K2 97.4(3) . . ?
K3 S5 K2 82.3(3) 3_455 . ?
K2 S5 K2 162.24(16) 1_554 . ?
P2 S5 K3 68.08(15) . . ?
Ba1 S5 K3 86.25(10) . . ?
K3 S5 K3 173.3(4) 3_455 . ?
K2 S5 K3 96.8(3) 1_554 . ?
K2 S5 K3 93.2(3) . . ?
P2 S6 K1 127.6(8) . 4_545 ?
P2 S6 K2 87.9(5) . . ?
K1 S6 K2 73.2(6) 4_545 . ?
P2 S6 K3 75.7(4) . . ?
K1 S6 K3 61.8(7) 4_545 . ?
K2 S6 K3 101.6(3) . . ?
P2 S6 Ba1 108.7(5) . 4 ?
K1 S6 Ba1 115.2(7) 4_545 4 ?
K2 S6 Ba1 80.3(3) . 4 ?
K3 S6 Ba1 175.3(4) . 4 ?
P2 S6 Ba1 88.6(3) . 3 ?
K1 S6 Ba1 122.3(6) 4_545 3 ?
K2 S6 Ba1 161.8(4) . 3 ?
K3 S6 Ba1 94.9(3) . 3 ?
Ba1 S6 Ba1 83.8(3) 4 3 ?

loop_
_geom_bond_atom_site_label_1
_geom_bond_atom_site_label_2
_geom_bond_distance
_geom_bond_site_symmetry_2
_geom_bond_publ_flag
K1 K2 2.83(3) 2_564 ?
K1 S1 3.25(3) . ?
K1 S6 3.33(3) 4_554 ?
K1 S3 3.36(3) 2_564 ?
K1 K3 3.38(4) 4 ?
K1 K3 3.43(4) 4_554 ?
K1 S4 3.45(3) 2_564 ?
K1 S4 3.47(4) . ?
K1 S3 3.52(4) 1_554 ?
K1 P1 3.83(3) . ?
K1 K2 3.97(3) 4_554 ?
K1 K3 4.24(2) 3_455 ?
K2 K1 2.83(3) 2_565 ?
K2 S2 3.220(5) . ?
K2 S6 3.329(14) . ?
K2 S1 3.352(17) 4_545 ?
K2 S4 3.362(14) . ?
K2 S5 3.437(18) 1_556 ?
K2 S5 3.439(18) . ?
K2 S3 3.450(16) . ?
K2 P2 3.820(18) 1_556 ?
K2 P2 3.852(17) . ?
K2 K1 3.97(3) 4_545 ?
K2 Ba1 4.337(3) 4 ?
K3 S3 3.213(16) 4_544 ?
K3 S4 3.288(16) 3 ?
K3 S5 3.307(5) 3 ?
K3 S6 3.349(14) . ?
K3 S4 3.362(15) 4_544 ?
K3 K1 3.38(4) 4_544 ?
K3 S3 3.393(18) 3_554 ?
K3 K1 3.43(4) 4_545 ?
K3 S1 3.472(15) 4_544 ?
K3 P2 3.474(5) . ?
K3 S5 3.679(5) . ?
K3 P1 3.736(5) 3 ?
Ba1 S5 3.226(3) . ?
Ba1 S2 3.325(7) 1_554 ?
Ba1 S4 3.330(14) 4_544 ?
Ba1 S2 3.347(4) 2_554 ?
Ba1 S3 3.355(16) 4_544 ?
Ba1 S1 3.374(13) 1_545 ?
Ba1 S1 3.379(14) 2_564 ?
Ba1 S6 3.394(11) 4_544 ?
Ba1 S6 3.404(12) 3_455 ?
Ba1 S2 3.535(7) . ?
Ba1 K2 4.337(3) 4_544 ?
Ba1 Ba1 4.5413(12) 2 ?
P1 S3 1.958(17) 1_554 ?
P1 S2 2.026(5) 4_554 ?
P1 S4 2.054(16) . ?
P1 P2 2.223(4) . ?
P1 K3 3.736(5) 3_455 ?
P2 S1 1.976(16) 4_544 ?
P2 S5 2.020(5) . ?
P2 S6 2.066(15) . ?
P2 K2 3.820(18) 1_554 ?
S1 P2 1.976(16) 4 ?
S1 K2 3.352(17) 4_554 ?
S1 Ba1 3.375(13) 1_565 ?
S1 Ba1 3.379(14) 2_565 ?
S1 K3 3.472(15) 4 ?
S2 P1 2.026(5) 4_545 ?
S2 Ba1 3.325(7) 1_556 ?
S2 Ba1 3.347(4) 2 ?
S3 P1 1.958(17) 1_556 ?
S3 K3 3.213(16) 4 ?
S3 Ba1 3.355(16) 4 ?
S3 K1 3.36(3) 2_565 ?
S3 K3 3.393(18) 3_456 ?
S3 K1 3.52(4) 1_556 ?
S4 K3 3.288(16) 3_455 ?
S4 Ba1 3.330(14) 4 ?
S4 K3 3.362(15) 4 ?
S4 K1 3.45(3) 2_565 ?
S5 K3 3.307(5) 3_455 ?
S5 K2 3.437(18) 1_554 ?
S6 K1 3.33(3) 4_545 ?
S6 Ba1 3.394(11) 4 ?
S6 Ba1 3.404(12) 3 ?
